data_2230705
loop_
_publ_author_name
'Leng, Xin'
'Yang, Bingqin'
'Zhang, Pengfei'
'Fang, Xianwen'

_publ_section_title
;
 4-Methyl-2,7-dioxo-3,6-dioxa-1(1,1')-ferrocenacycloheptaphane
;
_journal_coeditor_code HY2432
_journal_issue 7
_journal_name_full 'Acta Crystallographica Section E'
_journal_page_first m947
_journal_paper_doi 10.1107/S1600536811019398
_journal_volume 67
_journal_year 2011
_chemical_formula_iupac '[Fe (C15 H14 O4)]'
_chemical_formula_moiety 'C15 H14 Fe O4'
_chemical_formula_sum 'C15 H14 Fe O4'
_chemical_formula_weight 314.11
_chemical_melting_point 405(6)
_chemical_name_common
;
4-Methyl-2,7-dioxo-3,6-dioxa-1(1,1')-ferrocenacycloheptaphane
;
_chemical_name_systematic
;
propane-1,2-diyl ferrocene-1,1'-dicarboxylate
;
_space_group_IT_number 9
_symmetry_cell_setting monoclinic
_symmetry_space_group_name_Hall 'C -2yc'
_symmetry_space_group_name_H-M 'C 1 c 1'
_atom_sites_solution_hydrogens geom
_atom_sites_solution_primary direct
_atom_sites_solution_secondary difmap
_audit_creation_method SHELXL-97
_cell_angle_alpha 90.00
_cell_angle_beta 103.193(2)
_cell_angle_gamma 90.00
_cell_formula_units_Z 4
_cell_length_a 7.1665(14)
_cell_length_b 20.131(4)
_cell_length_c 9.2464(19)
_cell_measurement_temperature 296(2)
_cell_volume 1298.8(4)
_computing_cell_refinement 'SAINT (Bruker, 2007)'
_computing_data_collection 'APEX2 (Bruker, 2007)'
_computing_data_reduction 'SAINT (Bruker, 2007)'
_computing_molecular_graphics 'DIAMOND (Brandenburg, 1999)'
_computing_publication_material 'SHELXL97 (Sheldrick, 2008)'
_computing_structure_refinement 'SHELXL97 (Sheldrick, 2008)'
_computing_structure_solution 'SHELXS97 (Sheldrick, 2008)'
_diffrn_ambient_temperature 296(2)
_diffrn_measured_fraction_theta_full 0.993
_diffrn_measured_fraction_theta_max 0.993
_diffrn_measurement_device_type 'Bruker APEXII CCD'
_diffrn_measurement_method '\f and \w'
_diffrn_radiation_monochromator graphite
_diffrn_radiation_source 'fine-focus sealed tube'
_diffrn_radiation_type MoK\a
_diffrn_radiation_wavelength 0.71073
_diffrn_reflns_av_R_equivalents 0.0244
_diffrn_reflns_av_sigmaI/netI 0.0491
_diffrn_reflns_limit_h_max 8
_diffrn_reflns_limit_h_min -8
_diffrn_reflns_limit_k_max 21
_diffrn_reflns_limit_k_min -24
_diffrn_reflns_limit_l_max 11
_diffrn_reflns_limit_l_min -8
_diffrn_reflns_number 3177
_diffrn_reflns_theta_full 25.10
_diffrn_reflns_theta_max 25.10
_diffrn_reflns_theta_min 2.02
_exptl_absorpt_coefficient_mu 1.171
_exptl_absorpt_correction_T_max 0.8703
_exptl_absorpt_correction_T_min 0.7269
_exptl_absorpt_correction_type multi-scan
_exptl_absorpt_process_details '(SADABS; Sheldrick, 1996)'
_exptl_crystal_colour yellow
_exptl_crystal_density_diffrn 1.606
_exptl_crystal_density_method 'not measured'
_exptl_crystal_description block
_exptl_crystal_F_000 648
_exptl_crystal_size_max 0.29
_exptl_crystal_size_mid 0.21
_exptl_crystal_size_min 0.12
_refine_diff_density_max 0.295
_refine_diff_density_min -0.405
_refine_ls_abs_structure_details 'Flack (1983), 812 Friedel pairs'
_refine_ls_abs_structure_Flack 0.03(3)
_refine_ls_extinction_method none
_refine_ls_goodness_of_fit_ref 0.957
_refine_ls_hydrogen_treatment constr
_refine_ls_matrix_type full
_refine_ls_number_parameters 182
_refine_ls_number_reflns 1971
_refine_ls_number_restraints 2
_refine_ls_restrained_S_all 0.956
_refine_ls_R_factor_all 0.0438
_refine_ls_R_factor_gt 0.0358
_refine_ls_shift/su_max 0.000
_refine_ls_shift/su_mean 0.000
_refine_ls_structure_factor_coef Fsqd
_refine_ls_weighting_details 'calc w=1/[\s^2^(Fo^2^)+(0.0495P)^2^] where P=(Fo^2^+2Fc^2^)/3'
_refine_ls_weighting_scheme calc
_refine_ls_wR_factor_gt 0.0810
_refine_ls_wR_factor_ref 0.0866
_reflns_number_gt 1721
_reflns_number_total 1971
_reflns_threshold_expression I>2\s(I)
_cod_data_source_file hy2432.cif
_cod_data_source_block I
_cod_original_cell_volume 1298.7(4)
_cod_original_sg_symbol_H-M 'C c'
_cod_database_code 2230705
_cod_database_fobs_code 2230705

loop_
_symmetry_equiv_pos_as_xyz
'x, y, z'
'x, -y, z+1/2'
'x+1/2, y+1/2, z'
'x+1/2, -y+1/2, z+1/2'

loop_
_atom_site_type_symbol
_atom_site_label
_atom_site_fract_x
_atom_site_fract_y
_atom_site_fract_z
_atom_site_U_iso_or_equiv
_atom_site_adp_type
_atom_site_calc_flag
_atom_site_refinement_flags
_atom_site_occupancy
_atom_site_symmetry_multiplicity
_atom_site_disorder_assembly
_atom_site_disorder_group
Fe Fe1 0.13087(9) 0.36266(2) 0.68667(8) 0.04130(18) Uani d . 1 1 . .
O O1 0.5456(6) 0.47208(16) 0.8549(4) 0.0654(10) Uani d . 1 1 . .
O O2 0.5650(4) 0.37627(13) 0.9814(3) 0.0426(7) Uani d . 1 1 . .
O O3 0.2545(5) 0.40433(17) 1.0838(4) 0.0562(8) Uani d . 1 1 . .
O O4 0.1738(6) 0.2959(2) 1.0643(5) 0.0820(12) Uani d . 1 1 . .
C C1 0.3338(7) 0.3998(3) 0.5860(6) 0.0522(13) Uani d . 1 1 . .
H H1 0.3431 0.4459 0.5541 0.063 Uiso calc R 1 1 . .
C C2 0.2339(10) 0.3478(4) 0.4983(7) 0.0609(17) Uani d . 1 1 . .
H H2 0.1593 0.3520 0.3957 0.073 Uiso calc R 1 1 . .
C C3 0.2568(7) 0.2893(3) 0.5836(6) 0.0523(12) Uani d . 1 1 . .
H H3 0.2011 0.2458 0.5510 0.063 Uiso calc R 1 1 . .
C C4 0.3700(7) 0.3047(2) 0.7267(5) 0.0480(11) Uani d . 1 1 . .
H H4 0.4074 0.2732 0.8091 0.058 Uiso calc R 1 1 . .
C C5 0.4210(9) 0.3728(3) 0.7309(7) 0.0404(13) Uani d . 1 1 . .
C C6 0.5160(6) 0.4129(2) 0.8576(5) 0.0408(10) Uani d . 1 1 . .
C C7 0.5946(7) 0.4116(2) 1.1239(5) 0.0465(11) Uani d . 1 1 . .
H H7 0.5878 0.4596 1.1062 0.056 Uiso calc R 1 1 . .
C C8 0.4317(8) 0.3902(3) 1.1916(7) 0.0585(15) Uani d . 1 1 . .
H H8A 0.4410 0.3431 1.2142 0.070 Uiso calc R 1 1 . .
H H8B 0.4356 0.4144 1.2829 0.070 Uiso calc R 1 1 . .
C C9 0.1550(7) 0.3512(3) 1.0141(6) 0.0547(13) Uani d . 1 1 . .
C C10 0.0267(9) 0.3693(3) 0.8729(7) 0.0475(15) Uani d . 1 1 . .
C C11 -0.0857(7) 0.3239(3) 0.7722(6) 0.0592(14) Uani d . 1 1 . .
H H11 -0.1055 0.2768 0.7911 0.071 Uiso calc R 1 1 . .
C C12 -0.1631(11) 0.3581(4) 0.6428(9) 0.069(2) Uani d . 1 1 . .
H H12 -0.2445 0.3383 0.5536 0.083 Uiso calc R 1 1 . .
C C13 -0.1028(7) 0.4244(3) 0.6556(7) 0.0655(15) Uani d . 1 1 . .
H H13 -0.1372 0.4589 0.5793 0.079 Uiso calc R 1 1 . .
C C14 0.0168(8) 0.4324(3) 0.7992(6) 0.0582(13) Uani d . 1 1 . .
H H14 0.0788 0.4737 0.8414 0.070 Uiso calc R 1 1 . .
C C15 0.7879(9) 0.3938(3) 1.2184(7) 0.0636(16) Uani d . 1 1 . .
H H15A 0.7961 0.3465 1.2321 0.095 Uiso calc R 1 1 . .
H H15B 0.8050 0.4152 1.3133 0.095 Uiso calc R 1 1 . .
H H15C 0.8861 0.4083 1.1703 0.095 Uiso calc R 1 1 . .

loop_
_atom_site_aniso_label
_atom_site_aniso_U_11
_atom_site_aniso_U_22
_atom_site_aniso_U_33
_atom_site_aniso_U_12
_atom_site_aniso_U_13
_atom_site_aniso_U_23
Fe1 0.0369(3) 0.0492(3) 0.0394(3) 0.0023(3) 0.0120(2) 0.0010(4)
O1 0.093(3) 0.053(2) 0.048(2) -0.0180(17) 0.012(2) 0.0077(16)
O2 0.0533(18) 0.0433(16) 0.0294(16) 0.0043(13) 0.0056(14) -0.0023(13)
O3 0.0564(19) 0.066(2) 0.049(2) -0.0042(16) 0.0175(17) -0.0113(16)
O4 0.095(3) 0.086(3) 0.059(3) -0.036(2) 0.004(2) 0.014(2)
C1 0.046(3) 0.071(4) 0.043(3) -0.004(3) 0.016(2) 0.012(3)
C2 0.058(4) 0.090(4) 0.038(4) -0.010(3) 0.016(3) -0.011(3)
C3 0.050(3) 0.060(3) 0.046(3) 0.008(2) 0.010(2) -0.008(2)
C4 0.052(3) 0.051(3) 0.042(3) 0.005(2) 0.012(2) -0.006(2)
C5 0.037(3) 0.052(3) 0.034(3) -0.002(2) 0.011(3) -0.002(2)
C6 0.039(2) 0.049(3) 0.036(3) 0.0002(19) 0.012(2) 0.004(2)
C7 0.062(3) 0.044(2) 0.032(2) -0.001(2) 0.008(2) -0.0051(18)
C8 0.067(4) 0.072(3) 0.036(3) -0.016(3) 0.013(3) -0.007(2)
C9 0.052(3) 0.071(4) 0.050(3) -0.015(2) 0.028(2) -0.002(2)
C10 0.031(3) 0.074(4) 0.041(4) 0.000(2) 0.014(3) -0.004(2)
C11 0.045(3) 0.079(4) 0.057(4) -0.014(3) 0.019(3) -0.016(3)
C12 0.031(3) 0.121(7) 0.055(5) 0.003(3) 0.010(3) -0.015(4)
C13 0.051(3) 0.084(4) 0.062(4) 0.019(3) 0.013(3) -0.002(3)
C14 0.050(3) 0.068(3) 0.060(4) 0.014(2) 0.018(3) -0.009(3)
C15 0.065(3) 0.071(4) 0.046(3) 0.004(3) -0.005(3) -0.013(3)

loop_
_atom_type_symbol
_atom_type_description
_atom_type_scat_dispersion_real
_atom_type_scat_dispersion_imag
_atom_type_scat_source
C C 0.0033 0.0016 'International Tables Vol C Tables 4.2.6.8 and 6.1.1.4'
H H 0.0000 0.0000 'International Tables Vol C Tables 4.2.6.8 and 6.1.1.4'
O O 0.0106 0.0060 'International Tables Vol C Tables 4.2.6.8 and 6.1.1.4'
Fe Fe 0.3463 0.8444 'International Tables Vol C Tables 4.2.6.8 and 6.1.1.4'

loop_
_geom_angle_atom_site_label_1
_geom_angle_atom_site_label_2
_geom_angle_atom_site_label_3
_geom_angle_site_symmetry_1
_geom_angle_site_symmetry_3
_geom_angle
_geom_angle_publ_flag
C14 Fe1 C5 . . 109.9(2) ?
C14 Fe1 C4 . . 136.5(2) ?
C5 Fe1 C4 . . 40.76(18) ?
C14 Fe1 C10 . . 41.5(2) ?
C5 Fe1 C10 . . 112.3(2) ?
C4 Fe1 C10 . . 109.9(2) ?
C14 Fe1 C1 . . 113.2(3) ?
C5 Fe1 C1 . . 41.7(2) ?
C4 Fe1 C1 . . 68.6(2) ?
C10 Fe1 C1 . . 143.3(2) ?
C14 Fe1 C12 . . 67.5(3) ?
C5 Fe1 C12 . . 176.8(2) ?
C4 Fe1 C12 . . 142.4(3) ?
C10 Fe1 C12 . . 67.1(3) ?
C1 Fe1 C12 . . 137.1(3) ?
C14 Fe1 C13 . . 40.6(2) ?
C5 Fe1 C13 . . 136.9(2) ?
C4 Fe1 C13 . . 176.9(2) ?
C10 Fe1 C13 . . 68.5(2) ?
C1 Fe1 C13 . . 111.0(2) ?
C12 Fe1 C13 . . 39.9(2) ?
C14 Fe1 C11 . . 68.7(2) ?
C5 Fe1 C11 . . 142.1(2) ?
C4 Fe1 C11 . . 113.0(2) ?
C10 Fe1 C11 . . 40.6(2) ?
C1 Fe1 C11 . . 175.7(2) ?
C12 Fe1 C11 . . 39.3(3) ?
C13 Fe1 C11 . . 67.6(3) ?
C14 Fe1 C2 . . 142.9(3) ?
C5 Fe1 C2 . . 68.8(3) ?
C4 Fe1 C2 . . 67.8(3) ?
C10 Fe1 C2 . . 175.4(3) ?
C1 Fe1 C2 . . 40.3(2) ?
C12 Fe1 C2 . . 112.0(3) ?
C13 Fe1 C2 . . 114.0(3) ?
C11 Fe1 C2 . . 135.9(3) ?
C14 Fe1 C3 . . 176.6(2) ?
C5 Fe1 C3 . . 68.4(2) ?
C4 Fe1 C3 . . 40.38(18) ?
C10 Fe1 C3 . . 136.0(2) ?
C1 Fe1 C3 . . 67.7(2) ?
C12 Fe1 C3 . . 114.3(2) ?
C13 Fe1 C3 . . 142.6(2) ?
C11 Fe1 C3 . . 110.7(2) ?
C2 Fe1 C3 . . 39.7(2) ?
C6 O2 C7 . . 117.2(3) ?
C9 O3 C8 . . 116.9(4) ?
C2 C1 C5 . . 107.9(5) ?
C2 C1 Fe1 . . 70.7(3) ?
C5 C1 Fe1 . . 69.0(3) ?
C2 C1 H1 . . 126.0 ?
C5 C1 H1 . . 126.0 ?
Fe1 C1 H1 . . 126.0 ?
C3 C2 C1 . . 108.6(6) ?
C3 C2 Fe1 . . 70.5(3) ?
C1 C2 Fe1 . . 68.9(3) ?
C3 C2 H2 . . 125.7 ?
C1 C2 H2 . . 125.7 ?
Fe1 C2 H2 . . 125.7 ?
C2 C3 C4 . . 108.0(5) ?
C2 C3 Fe1 . . 69.8(3) ?
C4 C3 Fe1 . . 68.4(3) ?
C2 C3 H3 . . 126.0 ?
C4 C3 H3 . . 126.0 ?
Fe1 C3 H3 . . 126.0 ?
C3 C4 C5 . . 109.0(5) ?
C3 C4 Fe1 . . 71.2(3) ?
C5 C4 Fe1 . . 69.6(3) ?
C3 C4 H4 . . 125.5 ?
C5 C4 H4 . . 125.5 ?
Fe1 C4 H4 . . 125.5 ?
C4 C5 C6 . . 128.9(5) ?
C4 C5 C1 . . 106.4(5) ?
C6 C5 C1 . . 124.1(4) ?
C4 C5 Fe1 . . 69.7(3) ?
C6 C5 Fe1 . . 119.1(4) ?
C1 C5 Fe1 . . 69.3(3) ?
O1 C6 O2 . . 123.1(4) ?
O1 C6 C5 . . 125.4(4) ?
O2 C6 C5 . . 111.5(4) ?
O2 C7 C15 . . 109.4(4) ?
O2 C7 C8 . . 105.5(4) ?
C15 C7 C8 . . 112.9(5) ?
O2 C7 H7 . . 109.7 ?
C15 C7 H7 . . 109.7 ?
C8 C7 H7 . . 109.7 ?
O3 C8 C7 . . 107.3(5) ?
O3 C8 H8A . . 110.2 ?
C7 C8 H8A . . 110.2 ?
O3 C8 H8B . . 110.2 ?
C7 C8 H8B . . 110.2 ?
H8A C8 H8B . . 108.5 ?
O4 C9 O3 . . 122.9(5) ?
O4 C9 C10 . . 124.6(5) ?
O3 C9 C10 . . 112.5(5) ?
C11 C10 C14 . . 107.4(5) ?
C11 C10 C9 . . 125.1(5) ?
C14 C10 C9 . . 126.6(5) ?
C11 C10 Fe1 . . 70.4(3) ?
C14 C10 Fe1 . . 69.1(3) ?
C9 C10 Fe1 . . 117.6(4) ?
C12 C11 C10 . . 107.6(6) ?
C12 C11 Fe1 . . 70.5(4) ?
C10 C11 Fe1 . . 69.0(3) ?
C12 C11 H11 . . 126.2 ?
C10 C11 H11 . . 126.2 ?
Fe1 C11 H11 . . 126.2 ?
C11 C12 C13 . . 110.3(7) ?
C11 C12 Fe1 . . 70.2(4) ?
C13 C12 Fe1 . . 70.0(4) ?
C11 C12 H12 . . 124.8 ?
C13 C12 H12 . . 124.8 ?
Fe1 C12 H12 . . 124.8 ?
C12 C13 C14 . . 107.2(6) ?
C12 C13 Fe1 . . 70.1(4) ?
C14 C13 Fe1 . . 68.7(3) ?
C12 C13 H13 . . 126.4 ?
C14 C13 H13 . . 126.4 ?
Fe1 C13 H13 . . 126.4 ?
C13 C14 C10 . . 107.4(5) ?
C13 C14 Fe1 . . 70.7(3) ?
C10 C14 Fe1 . . 69.4(3) ?
C13 C14 H14 . . 126.3 ?
C10 C14 H14 . . 126.3 ?
Fe1 C14 H14 . . 126.3 ?
C7 C15 H15A . . 109.5 ?
C7 C15 H15B . . 109.5 ?
H15A C15 H15B . . 109.5 ?
C7 C15 H15C . . 109.5 ?
H15A C15 H15C . . 109.5 ?
H15B C15 H15C . . 109.5 ?

loop_
_geom_bond_atom_site_label_1
_geom_bond_atom_site_label_2
_geom_bond_site_symmetry_2
_geom_bond_distance
_geom_bond_publ_flag
Fe1 C14 . 2.027(5) ?
Fe1 C5 . 2.036(6) ?
Fe1 C4 . 2.037(5) ?
Fe1 C10 . 2.032(6) ?
Fe1 C1 . 2.040(5) ?
Fe1 C12 . 2.054(8) ?
Fe1 C13 . 2.053(5) ?
Fe1 C11 . 2.051(5) ?
Fe1 C2 . 2.063(6) ?
Fe1 C3 . 2.073(5) ?
O1 C6 . 1.212(5) ?
O2 C6 . 1.339(5) ?
O2 C7 . 1.469(5) ?
O3 C9 . 1.362(6) ?
O3 C8 . 1.452(7) ?
O4 C9 . 1.202(6) ?
C1 C2 . 1.415(9) ?
C1 C5 . 1.449(8) ?
C1 H1 . 0.9800 ?
C2 C3 . 1.406(9) ?
C2 H2 . 0.9800 ?
C3 C4 . 1.419(6) ?
C3 H3 . 0.9800 ?
C4 C5 . 1.418(7) ?
C4 H4 . 0.9800 ?
C5 C6 . 1.456(7) ?
C7 C15 . 1.503(7) ?
C7 C8 . 1.508(7) ?
C7 H7 . 0.9800 ?
C8 H8A . 0.9700 ?
C8 H8B . 0.9700 ?
C9 C10 . 1.461(9) ?
C10 C11 . 1.418(7) ?
C10 C14 . 1.437(7) ?
C11 C12 . 1.382(10) ?
C11 H11 . 0.9800 ?
C12 C13 . 1.401(8) ?
C12 H12 . 0.9800 ?
C13 C14 . 1.416(8) ?
C13 H13 . 0.9800 ?
C14 H14 . 0.9800 ?
C15 H15A . 0.9600 ?
C15 H15B . 0.9600 ?
C15 H15C . 0.9600 ?

loop_
_geom_torsion_atom_site_label_1
_geom_torsion_atom_site_label_2
_geom_torsion_atom_site_label_3
_geom_torsion_atom_site_label_4
_geom_torsion_site_symmetry_1
_geom_torsion_site_symmetry_2
_geom_torsion_site_symmetry_3
_geom_torsion_site_symmetry_4
_geom_torsion
_geom_torsion_publ_flag
C14 Fe1 C1 C2 . . . . -146.8(4) ?
C5 Fe1 C1 C2 . . . . 118.9(5) ?
C4 Fe1 C1 C2 . . . . 80.4(4) ?
C10 Fe1 C1 C2 . . . . 175.4(5) ?
C12 Fe1 C1 C2 . . . . -65.5(6) ?
C13 Fe1 C1 C2 . . . . -102.9(4) ?
C3 Fe1 C1 C2 . . . . 36.8(4) ?
C14 Fe1 C1 C5 . . . . 94.3(3) ?
C4 Fe1 C1 C5 . . . . -38.5(3) ?
C10 Fe1 C1 C5 . . . . 56.4(5) ?
C12 Fe1 C1 C5 . . . . 175.6(4) ?
C13 Fe1 C1 C5 . . . . 138.2(3) ?
C2 Fe1 C1 C5 . . . . -118.9(5) ?
C3 Fe1 C1 C5 . . . . -82.1(3) ?
C5 C1 C2 C3 . . . . -0.3(7) ?
Fe1 C1 C2 C3 . . . . -59.5(4) ?
C5 C1 C2 Fe1 . . . . 59.2(4) ?
C14 Fe1 C2 C3 . . . . 176.6(4) ?
C5 Fe1 C2 C3 . . . . 81.3(4) ?
C4 Fe1 C2 C3 . . . . 37.3(3) ?
C1 Fe1 C2 C3 . . . . 119.9(5) ?
C12 Fe1 C2 C3 . . . . -102.0(4) ?
C13 Fe1 C2 C3 . . . . -145.5(3) ?
C11 Fe1 C2 C3 . . . . -63.4(5) ?
C14 Fe1 C2 C1 . . . . 56.7(6) ?
C5 Fe1 C2 C1 . . . . -38.6(3) ?
C4 Fe1 C2 C1 . . . . -82.6(4) ?
C12 Fe1 C2 C1 . . . . 138.1(4) ?
C13 Fe1 C2 C1 . . . . 94.6(4) ?
C11 Fe1 C2 C1 . . . . 176.7(4) ?
C3 Fe1 C2 C1 . . . . -119.9(5) ?
C1 C2 C3 C4 . . . . 0.7(7) ?
Fe1 C2 C3 C4 . . . . -57.9(4) ?
C1 C2 C3 Fe1 . . . . 58.6(4) ?
C5 Fe1 C3 C2 . . . . -82.4(4) ?
C4 Fe1 C3 C2 . . . . -120.0(5) ?
C10 Fe1 C3 C2 . . . . 177.4(5) ?
C1 Fe1 C3 C2 . . . . -37.3(4) ?
C12 Fe1 C3 C2 . . . . 95.8(4) ?
C13 Fe1 C3 C2 . . . . 58.5(6) ?
C11 Fe1 C3 C2 . . . . 138.3(4) ?
C5 Fe1 C3 C4 . . . . 37.6(3) ?
C10 Fe1 C3 C4 . . . . -62.6(4) ?
C1 Fe1 C3 C4 . . . . 82.7(3) ?
C12 Fe1 C3 C4 . . . . -144.2(4) ?
C13 Fe1 C3 C4 . . . . 178.5(4) ?
C11 Fe1 C3 C4 . . . . -101.6(3) ?
C2 Fe1 C3 C4 . . . . 120.0(5) ?
C2 C3 C4 C5 . . . . -0.8(6) ?
Fe1 C3 C4 C5 . . . . -59.5(4) ?
C2 C3 C4 Fe1 . . . . 58.7(4) ?
C14 Fe1 C4 C3 . . . . 178.1(4) ?
C5 Fe1 C4 C3 . . . . -119.6(5) ?
C10 Fe1 C4 C3 . . . . 139.0(3) ?
C1 Fe1 C4 C3 . . . . -80.3(3) ?
C12 Fe1 C4 C3 . . . . 60.9(5) ?
C11 Fe1 C4 C3 . . . . 95.3(3) ?
C2 Fe1 C4 C3 . . . . -36.7(3) ?
C14 Fe1 C4 C5 . . . . -62.3(4) ?
C10 Fe1 C4 C5 . . . . -101.4(3) ?
C1 Fe1 C4 C5 . . . . 39.3(3) ?
C12 Fe1 C4 C5 . . . . -179.4(6) ?
C11 Fe1 C4 C5 . . . . -145.1(3) ?
C2 Fe1 C4 C5 . . . . 82.9(4) ?
C3 Fe1 C4 C5 . . . . 119.6(5) ?
C3 C4 C5 C6 . . . . 172.0(5) ?
Fe1 C4 C5 C6 . . . . 111.5(6) ?
C3 C4 C5 C1 . . . . 0.6(6) ?
Fe1 C4 C5 C1 . . . . -59.9(4) ?
C3 C4 C5 Fe1 . . . . 60.5(3) ?
C2 C1 C5 C4 . . . . -0.2(6) ?
Fe1 C1 C5 C4 . . . . 60.1(4) ?
C2 C1 C5 C6 . . . . -172.1(6) ?
Fe1 C1 C5 C6 . . . . -111.8(6) ?
C2 C1 C5 Fe1 . . . . -60.3(4) ?
C14 Fe1 C5 C4 . . . . 139.6(3) ?
C10 Fe1 C5 C4 . . . . 95.1(3) ?
C1 Fe1 C5 C4 . . . . -117.5(5) ?
C13 Fe1 C5 C4 . . . . 176.9(4) ?
C11 Fe1 C5 C4 . . . . 59.0(5) ?
C2 Fe1 C5 C4 . . . . -80.1(4) ?
C3 Fe1 C5 C4 . . . . -37.3(3) ?
C14 Fe1 C5 C6 . . . . 15.5(5) ?
C4 Fe1 C5 C6 . . . . -124.1(6) ?
C10 Fe1 C5 C6 . . . . -29.0(5) ?
C1 Fe1 C5 C6 . . . . 118.4(5) ?
C13 Fe1 C5 C6 . . . . 52.8(6) ?
C11 Fe1 C5 C6 . . . . -65.0(5) ?
C2 Fe1 C5 C6 . . . . 155.8(5) ?
C3 Fe1 C5 C6 . . . . -161.4(5) ?
C14 Fe1 C5 C1 . . . . -102.9(4) ?
C4 Fe1 C5 C1 . . . . 117.5(5) ?
C10 Fe1 C5 C1 . . . . -147.4(3) ?
C13 Fe1 C5 C1 . . . . -65.6(4) ?
C11 Fe1 C5 C1 . . . . 176.6(4) ?
C2 Fe1 C5 C1 . . . . 37.4(4) ?
C3 Fe1 C5 C1 . . . . 80.2(3) ?
C7 O2 C6 O1 . . . . 20.9(6) ?
C7 O2 C6 C5 . . . . -157.9(4) ?
C4 C5 C6 O1 . . . . -175.5(5) ?
C1 C5 C6 O1 . . . . -5.5(9) ?
Fe1 C5 C6 O1 . . . . -89.0(6) ?
C4 C5 C6 O2 . . . . 3.2(8) ?
C1 C5 C6 O2 . . . . 173.3(5) ?
Fe1 C5 C6 O2 . . . . 89.7(4) ?
C6 O2 C7 C15 . . . . -126.9(5) ?
C6 O2 C7 C8 . . . . 111.4(5) ?
C9 O3 C8 C7 . . . . 108.1(5) ?
O2 C7 C8 O3 . . . . -55.2(5) ?
C15 C7 C8 O3 . . . . -174.6(4) ?
C8 O3 C9 O4 . . . . 21.6(7) ?
C8 O3 C9 C10 . . . . -157.7(5) ?
O4 C9 C10 C11 . . . . -3.3(9) ?
O3 C9 C10 C11 . . . . 176.0(5) ?
O4 C9 C10 C14 . . . . -171.4(6) ?
O3 C9 C10 C14 . . . . 7.9(8) ?
O4 C9 C10 Fe1 . . . . -87.9(6) ?
O3 C9 C10 Fe1 . . . . 91.5(5) ?
C14 Fe1 C10 C11 . . . . 118.4(5) ?
C5 Fe1 C10 C11 . . . . -146.3(3) ?
C4 Fe1 C10 C11 . . . . -102.5(3) ?
C1 Fe1 C10 C11 . . . . 176.9(4) ?
C12 Fe1 C10 C11 . . . . 37.1(4) ?
C13 Fe1 C10 C11 . . . . 80.3(4) ?
C3 Fe1 C10 C11 . . . . -64.8(5) ?
C5 Fe1 C10 C14 . . . . 95.2(4) ?
C4 Fe1 C10 C14 . . . . 139.0(3) ?
C1 Fe1 C10 C14 . . . . 58.5(5) ?
C12 Fe1 C10 C14 . . . . -81.4(4) ?
C13 Fe1 C10 C14 . . . . -38.1(3) ?
C11 Fe1 C10 C14 . . . . -118.4(5) ?
C3 Fe1 C10 C14 . . . . 176.7(3) ?
C14 Fe1 C10 C9 . . . . -121.4(6) ?
C5 Fe1 C10 C9 . . . . -26.2(5) ?
C4 Fe1 C10 C9 . . . . 17.6(4) ?
C1 Fe1 C10 C9 . . . . -62.9(5) ?
C12 Fe1 C10 C9 . . . . 157.2(5) ?
C13 Fe1 C10 C9 . . . . -159.6(5) ?
C11 Fe1 C10 C9 . . . . 120.1(5) ?
C3 Fe1 C10 C9 . . . . 55.3(5) ?
C14 C10 C11 C12 . . . . -0.7(6) ?
C9 C10 C11 C12 . . . . -170.7(6) ?
Fe1 C10 C11 C12 . . . . -60.1(4) ?
C14 C10 C11 Fe1 . . . . 59.4(4) ?
C9 C10 C11 Fe1 . . . . -110.5(6) ?
C14 Fe1 C11 C12 . . . . 80.1(4) ?
C5 Fe1 C11 C12 . . . . 175.4(4) ?
C4 Fe1 C11 C12 . . . . -147.1(4) ?
C10 Fe1 C11 C12 . . . . 118.7(5) ?
C13 Fe1 C11 C12 . . . . 36.2(4) ?
C2 Fe1 C11 C12 . . . . -65.8(6) ?
C3 Fe1 C11 C12 . . . . -103.5(4) ?
C14 Fe1 C11 C10 . . . . -38.7(3) ?
C5 Fe1 C11 C10 . . . . 56.7(5) ?
C4 Fe1 C11 C10 . . . . 94.2(3) ?
C12 Fe1 C11 C10 . . . . -118.7(5) ?
C13 Fe1 C11 C10 . . . . -82.5(4) ?
C2 Fe1 C11 C10 . . . . 175.4(5) ?
C3 Fe1 C11 C10 . . . . 137.8(3) ?
C10 C11 C12 C13 . . . . 0.6(7) ?
Fe1 C11 C12 C13 . . . . -58.6(5) ?
C10 C11 C12 Fe1 . . . . 59.2(4) ?
C14 Fe1 C12 C11 . . . . -83.4(4) ?
C4 Fe1 C12 C11 . . . . 55.0(6) ?
C10 Fe1 C12 C11 . . . . -38.3(4) ?
C1 Fe1 C12 C11 . . . . 176.2(4) ?
C13 Fe1 C12 C11 . . . . -121.6(6) ?
C2 Fe1 C12 C11 . . . . 136.8(4) ?
C3 Fe1 C12 C11 . . . . 93.5(4) ?
C14 Fe1 C12 C13 . . . . 38.2(4) ?
C4 Fe1 C12 C13 . . . . 176.7(4) ?
C10 Fe1 C12 C13 . . . . 83.3(4) ?
C1 Fe1 C12 C13 . . . . -62.2(6) ?
C11 Fe1 C12 C13 . . . . 121.6(6) ?
C2 Fe1 C12 C13 . . . . -101.6(5) ?
C3 Fe1 C12 C13 . . . . -144.9(4) ?
C11 C12 C13 C14 . . . . -0.2(8) ?
Fe1 C12 C13 C14 . . . . -58.9(4) ?
C11 C12 C13 Fe1 . . . . 58.7(5) ?
C14 Fe1 C13 C12 . . . . -118.6(6) ?
C5 Fe1 C13 C12 . . . . -179.7(6) ?
C10 Fe1 C13 C12 . . . . -79.7(5) ?
C1 Fe1 C13 C12 . . . . 139.9(4) ?
C11 Fe1 C13 C12 . . . . -35.7(4) ?
C2 Fe1 C13 C12 . . . . 96.1(5) ?
C3 Fe1 C13 C12 . . . . 59.5(6) ?
C5 Fe1 C13 C14 . . . . -61.1(5) ?
C10 Fe1 C13 C14 . . . . 38.9(4) ?
C1 Fe1 C13 C14 . . . . -101.5(4) ?
C12 Fe1 C13 C14 . . . . 118.6(6) ?
C11 Fe1 C13 C14 . . . . 82.9(4) ?
C2 Fe1 C13 C14 . . . . -145.3(4) ?
C3 Fe1 C13 C14 . . . . 178.1(4) ?
C12 C13 C14 C10 . . . . -0.2(7) ?
Fe1 C13 C14 C10 . . . . -60.0(4) ?
C12 C13 C14 Fe1 . . . . 59.8(4) ?
C11 C10 C14 C13 . . . . 0.6(6) ?
C9 C10 C14 C13 . . . . 170.3(5) ?
Fe1 C10 C14 C13 . . . . 60.8(4) ?
C11 C10 C14 Fe1 . . . . -60.2(4) ?
C9 C10 C14 Fe1 . . . . 109.5(6) ?
C5 Fe1 C14 C13 . . . . 140.5(4) ?
C4 Fe1 C14 C13 . . . . 178.4(4) ?
C10 Fe1 C14 C13 . . . . -118.0(5) ?
C1 Fe1 C14 C13 . . . . 95.7(4) ?
C12 Fe1 C14 C13 . . . . -37.6(4) ?
C11 Fe1 C14 C13 . . . . -80.1(4) ?
C2 Fe1 C14 C13 . . . . 59.6(6) ?
C5 Fe1 C14 C10 . . . . -101.5(4) ?
C4 Fe1 C14 C10 . . . . -63.6(5) ?
C1 Fe1 C14 C10 . . . . -146.3(3) ?
C12 Fe1 C14 C10 . . . . 80.4(4) ?
C13 Fe1 C14 C10 . . . . 118.0(5) ?
C11 Fe1 C14 C10 . . . . 37.9(3) ?
C2 Fe1 C14 C10 . . . . 177.6(5) ?
